data_8102951
loop_
_publ_author_name
'Sichevych, O.'
'Cardoso-Gil, R.'
'Grin, Yu.'

_publ_section_title
;
Refinement of the crystal structure of europium digallide, EuGa~2~
;
_journal_issue 3
_journal_name_full 'Zeitschrift f\"ur Kristallographie - New Crystal Structures'
_journal_page_first 261
_journal_page_last 262
_journal_volume 221
_journal_year 2006
_chemical_formula_sum 'Eu Ga2'
_chemical_formula_weight 291.4
_space_group_IT_number 74
_symmetry_cell_setting orthorhombic
_symmetry_space_group_name_Hall '-I 2b 2'
_symmetry_space_group_name_H-M 'I m m a'
_cell_angle_alpha 90
_cell_angle_beta 90
_cell_angle_gamma 90
_cell_formula_units_Z 4
_cell_length_a 4.6459(3)
_cell_length_b 7.6255(5)
_cell_length_c 7.6379(3)
_cell_measurement_temperature 293(2)
_cell_volume 270.59(3)
_computing_cell_refinement 'CSD (Akselrud, 1993)'
_computing_data_collection 'STOE IPDS, Version 2.87 (STOE and CIE, 1998)'
_computing_data_reduction 'STOE IPDS, Version 2.87 (STOE and CIE, 1998)'
_computing_structure_refinement 'CSD (Akselrud, 1993)'
_diffrn_ambient_temperature 295.1500
_diffrn_measurement_details
;
scan:
    Number of images: 200
               Slice: ??? - ???
         Image width: 1&#x00B0;
            Exp time: 8 min
       Rotation axis: Phi
;
_diffrn_measurement_device 'Image Plate'
_diffrn_measurement_method phi
_diffrn_radiation_detector 'Stoe IPDS I'
_diffrn_radiation_monochromator 'Graphite Monochromator'
_diffrn_radiation_source 'Sealed Tube'
_diffrn_radiation_type 'Ag K\a'
_diffrn_radiation_wavelength 0.56087
_diffrn_reflns_av_R_equivalents 0.045
_diffrn_reflns_av_sigmaI/netI 0.021
_diffrn_reflns_limit_h_max 6
_diffrn_reflns_limit_h_min -6
_diffrn_reflns_limit_k_max 10
_diffrn_reflns_limit_k_min -10
_diffrn_reflns_limit_l_max 10
_diffrn_reflns_limit_l_min -10
_diffrn_reflns_number 1750
_diffrn_reflns_reduction_process 'Lp corrections applied'
_diffrn_reflns_theta_full 23.88
_diffrn_reflns_theta_max 23.88
_diffrn_reflns_theta_min 2.98
_diffrn_source_current 32.0000
_diffrn_source_power 1.7900
_diffrn_source_voltage 56.0000
_exptl_absorpt_coefficient_mu 22.76
_exptl_absorpt_correction_T_max 0.6259
_exptl_absorpt_correction_T_min 0.3685
_exptl_absorpt_correction_type numerical
_exptl_crystal_colour silver-metallic
_exptl_crystal_density_diffrn 7.152
_exptl_crystal_density_method 'not measured'
_exptl_crystal_description prism-like
_exptl_crystal_F_000 500
_exptl_crystal_size_max 0.083
_exptl_crystal_size_mid 0.049
_exptl_crystal_size_min 0.021
_refine_diff_density_max 1.230
_refine_diff_density_min -1.410
_refine_ls_extinction_coef 0.0024(4)
_refine_ls_extinction_expression Fc^*^=kFc[1+0.001xFc^2^\l^3^/sin(2\q)]^-1/4^
_refine_ls_extinction_method SHELXL
_refine_ls_goodness_of_fit_ref 2.420
_refine_ls_matrix_type full
_refine_ls_number_parameters 12
_refine_ls_number_reflns 227
_refine_ls_R_factor_gt 0.017
_refine_ls_shift/su_max 0.001
_refine_ls_structure_factor_coef F
_refine_ls_weighting_scheme unit
_refine_ls_wR_factor_ref 0.023
_reflns_number_gt 255
_reflns_number_total 1750
_reflns_threshold_expression >2sigma(I)
_cod_data_source_file 409889.cff
_cod_data_source_block OS_EuGa2
_cod_depositor_comments
;
The following automatic conversions were performed:
'_exptl_absorpt_correction_type' value 'Numerical' changed to 'numerical'
according to '/home/saulius/struct/CIF-dictionaries/cif_core.dic'
dictionary named 'cif_core.dic' version 2.4.1 from 2010-06-29.

Automatic conversion script
Id: cif_fix_enum 1555 2011-01-17 13:19:09Z saulius 
;
_cod_original_cell_volume 270.6(1)
_cod_original_sg_symbol_H-M ' I m m a'
_cod_database_code 8102951

loop_
_symmetry_equiv_pos_as_xyz
x,y,z
-x,y,z
x,1/2-y,z
-x,1/2-y,z
-x,-y,-z
x,-y,-z
-x,-1/2+y,-z
x,-1/2+y,-z
1/2+x,1/2+y,1/2+z
1/2-x,1/2+y,1/2+z
1/2+x,1-y,1/2+z
1/2-x,1-y,1/2+z
1/2-x,1/2-y,1/2-z
1/2+x,1/2-y,1/2-z
1/2-x,y,1/2-z
1/2+x,y,1/2-z

loop_
_atom_site_aniso_label
_atom_site_aniso_U_11
_atom_site_aniso_U_22
_atom_site_aniso_U_33
_atom_site_aniso_U_12
_atom_site_aniso_U_13
_atom_site_aniso_U_23
Eu 0.0070(3) 0.0059(3) 0.0084(3) 0 0 0
Ga 0.0066(4) 0.0084(4) 0.0065(4) 0 0 -0.0005(3)

loop_
_atom_site_label
_atom_site_type_symbol
_atom_site_symmetry_multiplicity
_atom_site_Wyckoff_symbol
_atom_site_fract_x
_atom_site_fract_y
_atom_site_fract_z
_atom_site_thermal_displace_type
_atom_site_U_iso_or_equiv
_atom_site_occupancy
Eu Eu 4 e 0 0.25 0.04762(7) Uani 0.00712(2) 1.
Ga Ga 8 i 0 0.43435(1) 0.66088(1) Uani 0.0072(2) 1.

loop_
_atom_type_symbol
_atom_type_description
_atom_type_number_in_cell
_atom_type_scat_dispersion_real
_atom_type_scat_dispersion_imag
_atom_type_scat_source
Eu Eu 4.00 -0.782 2.435 International_Tables_Vol_IV_Table_2.3.1
Ga Ga 8.00 0.249 1.059 International_Tables_Vol_IV_Table_2.3.1
